data_7051040
loop_
_publ_author_name
'Jose A. Mata'
'Eduardo Peris'
'Inge Asselberghs'
'Roel Van Boxel'
'Andr\'e Persoons'

_publ_contact_author
;      Dr. Eduardo Peris

 Departament de Quimica Inorganica i Organica, Universitat Jaume I Campus
de Riu Sec,      Box 224, Castell, Spain
;
_publ_section_title
;
 Syntheses, characterization and second-order nonlinear optical
 behavior of new ferrocenyl-terminated phenylethenyl oligomers with a
 pendant nitro group
;
_journal_issue 2
_journal_name_full 'New J. Chem.'
_journal_page_first 299
_journal_page_last 304
_journal_paper_doi 10.1039/b007411j
_journal_volume 25
_journal_year 2001
_chemical_formula_moiety Fc-=-Ph-NO2
_chemical_formula_sum 'C18 H15 Fe N O2'
_chemical_formula_weight 333.16
_chemical_name_systematic
;
 ?
;
_space_group_IT_number 14
_symmetry_cell_setting monoclinic
_symmetry_space_group_name_Hall '-P 2ybc'
_symmetry_space_group_name_H-M 'P 1 21/c 1'
_atom_sites_solution_hydrogens geom
_atom_sites_solution_primary direct
_atom_sites_solution_secondary difmap
_audit_creation_method SHELXL-97
_cell_angle_alpha 90.00
_cell_angle_beta 98.223(2)
_cell_angle_gamma 90.00
_cell_formula_units_Z 4
_cell_length_a 18.0285(13)
_cell_length_b 10.6208(7)
_cell_length_c 7.7084(5)
_cell_measurement_temperature 293(2)
_cell_volume 1460.81(17)
_computing_cell_refinement 'Bruker SMART'
_computing_data_collection 'Bruker SMART'
_computing_data_reduction 'Bruker SHELXTL'
_computing_molecular_graphics 'Bruker SHELXTL'
_computing_publication_material 'Bruker SHELXTL'
_computing_structure_refinement 'SHELXL-97 (Sheldrick, 1997)'
_computing_structure_solution 'SHELXS-97 (Sheldrick, 1990)'
_diffrn_ambient_temperature 293(2)
_diffrn_measured_fraction_theta_full 1.000
_diffrn_measured_fraction_theta_max 1.000
_diffrn_radiation_monochromator graphite
_diffrn_radiation_source 'fine-focus sealed tube'
_diffrn_radiation_type MoK\a
_diffrn_radiation_wavelength 0.71073
_diffrn_reflns_av_R_equivalents 0.0364
_diffrn_reflns_av_sigmaI/netI 0.0441
_diffrn_reflns_limit_h_max 13
_diffrn_reflns_limit_h_min -22
_diffrn_reflns_limit_k_max 12
_diffrn_reflns_limit_k_min -13
_diffrn_reflns_limit_l_max 9
_diffrn_reflns_limit_l_min -9
_diffrn_reflns_number 9051
_diffrn_reflns_theta_full 26.37
_diffrn_reflns_theta_max 26.37
_diffrn_reflns_theta_min 1.14
_exptl_absorpt_coefficient_mu 1.038
_exptl_absorpt_correction_T_max 0.970313
_exptl_absorpt_correction_T_min 0.812292
_exptl_absorpt_correction_type 'Bruker SADABS'
_exptl_crystal_colour 'dark red'
_exptl_crystal_density_diffrn 1.515
_exptl_crystal_density_method 'not measured'
_exptl_crystal_F_000 688
_exptl_crystal_size_max 0.23
_exptl_crystal_size_mid 0.21
_exptl_crystal_size_min 0.03
_refine_diff_density_max 0.236
_refine_diff_density_min -0.294
_refine_diff_density_rms 0.047
_refine_ls_extinction_method none
_refine_ls_goodness_of_fit_ref 0.946
_refine_ls_hydrogen_treatment mixed
_refine_ls_matrix_type full
_refine_ls_number_parameters 199
_refine_ls_number_reflns 2990
_refine_ls_number_restraints 0
_refine_ls_restrained_S_all 0.946
_refine_ls_R_factor_all 0.0591
_refine_ls_R_factor_gt 0.0306
_refine_ls_shift/su_max 0.031
_refine_ls_shift/su_mean 0.002
_refine_ls_structure_factor_coef Fsqd
_refine_ls_weighting_details 'calc w=1/[\s^2^(Fo^2^)+(0.0412P)^2^+0.1211P] where P=(Fo^2^+2Fc^2^)/3'
_refine_ls_weighting_scheme calc
_refine_ls_wR_factor_gt 0.0679
_refine_ls_wR_factor_ref 0.0833
_reflns_number_gt 1982
_reflns_number_total 2990
_reflns_threshold_expression >2sigma(I)
_cod_data_source_file b007411j.txt
_cod_data_source_block str54m
_cod_depositor_comments
;
 Removing the '_publ_contact_lette' data item since it has a misspelt
 data name and does not hold important data.

 Antanas Vaitkus,
 2017-03-02

The following automatic conversions were performed:
'_symmetry_cell_setting' value 'Monoclinic' changed to 'monoclinic'
according to '/home/saulius/struct/CIF-dictionaries/cif_core.dic'
dictionary named 'cif_core.dic' version 2.4.1 from 2010-06-29.

Automatic conversion script
Id: cif_fix_enum 1527 2010-12-29 10:47:43Z saulius 
;
_cod_original_sg_symbol_H-M P2(1)/c
_cod_database_code 7051040

loop_
_symmetry_equiv_pos_as_xyz
'x, y, z'
'-x, y+1/2, -z+1/2'
'-x, -y, -z'
'x, -y-1/2, z-1/2'

loop_
_atom_site_label
_atom_site_type_symbol
_atom_site_fract_x
_atom_site_fract_y
_atom_site_fract_z
_atom_site_U_iso_or_equiv
_atom_site_adp_type
_atom_site_occupancy
_atom_site_symmetry_multiplicity
_atom_site_calc_flag
_atom_site_refinement_flags
_atom_site_disorder_assembly
_atom_site_disorder_group
Fe1 Fe 0.14020(2) 0.00721(3) 0.22512(4) 0.03642(12) Uani 1 1 d . . .
N1 N 0.59272(13) -0.1529(2) 0.9560(3) 0.0472(5) Uani 1 1 d . . .
O1 O 0.64465(12) -0.0965(2) 0.9059(3) 0.0712(6) Uani 1 1 d . . .
C1 C 0.18328(19) -0.0230(3) -0.0023(3) 0.0594(8) Uani 1 1 d . . .
H1 H 0.2104 0.0347 -0.0587 0.071 Uiso 1 1 calc R . .
O2 O 0.60142(12) -0.23045(18) 1.0754(3) 0.0610(5) Uani 1 1 d . . .
C2 C 0.21308(17) -0.1089(3) 0.1239(4) 0.0568(7) Uani 1 1 d . . .
H2 H 0.2637 -0.1188 0.1664 0.068 Uiso 1 1 calc R . .
C3 C 0.1537(2) -0.1787(3) 0.1772(4) 0.0689(10) Uani 1 1 d . . .
H3 H 0.1578 -0.2424 0.2609 0.083 Uiso 1 1 calc R . .
C4 C 0.08693(19) -0.1334(3) 0.0791(5) 0.0745(10) Uani 1 1 d . . .
H4 H 0.0387 -0.1622 0.0863 0.089 Uiso 1 1 calc R . .
C5 C 0.1059(2) -0.0379(3) -0.0303(4) 0.0706(10) Uani 1 1 d . . .
H5 H 0.0725 0.0081 -0.1089 0.085 Uiso 1 1 calc R . .
C6 C 0.17882(17) 0.1780(2) 0.3195(3) 0.0496(7) Uani 1 1 d . . .
H6 H 0.2125 0.2293 0.2716 0.060 Uiso 1 1 calc R . .
C7 C 0.10029(18) 0.1810(2) 0.2768(3) 0.0545(8) Uani 1 1 d . . .
H7 H 0.0731 0.2349 0.1964 0.065 Uiso 1 1 calc R . .
C8 C 0.06982(16) 0.0882(3) 0.3767(3) 0.0522(7) Uani 1 1 d . . .
H8 H 0.0192 0.0704 0.3738 0.063 Uiso 1 1 calc R . .
C9 C 0.12987(15) 0.0269(2) 0.4825(3) 0.0458(6) Uani 1 1 d . . .
H9 H 0.1254 -0.0386 0.5604 0.055 Uiso 1 1 calc R . .
C10 C 0.19806(15) 0.0823(2) 0.4493(3) 0.0431(6) Uani 1 1 d . . .
C11 C 0.27426(15) 0.0486(2) 0.5206(3) 0.0448(6) Uani 1 1 d . . .
H11 H 0.3123 0.0925 0.4773 0.054 Uiso 1 1 calc R . .
C12 C 0.29557(15) -0.0389(2) 0.6419(3) 0.0424(6) Uani 1 1 d . . .
H12 H 0.2577 -0.0851 0.6823 0.051 Uiso 1 1 calc R . .
C13 C 0.37205(14) -0.0689(2) 0.7170(3) 0.0377(6) Uani 1 1 d . . .
C14 C 0.38655(15) -0.1648(2) 0.8422(3) 0.0447(6) Uani 1 1 d . . .
H14 H 0.3466 -0.2108 0.8735 0.054 Uiso 1 1 calc R . .
C15 C 0.43409(15) -0.0031(2) 0.6734(3) 0.0420(6) Uani 1 1 d . . .
H15 H 0.4264 0.0612 0.5909 0.050 Uiso 1 1 calc R . .
C16 C 0.45770(15) -0.1930(2) 0.9198(3) 0.0433(6) Uani 1 1 d . . .
H16 H 0.4659 -0.2563 1.0038 0.052 Uiso 1 1 calc R . .
C17 C 0.50558(15) -0.0305(2) 0.7486(3) 0.0422(6) Uani 1 1 d . . .
H17 H 0.5460 0.0143 0.7175 0.051 Uiso 1 1 calc R . .
C18 C 0.51697(14) -0.1261(2) 0.8718(3) 0.0390(6) Uani 1 1 d . . .

loop_
_atom_site_aniso_label
_atom_site_aniso_U_11
_atom_site_aniso_U_22
_atom_site_aniso_U_33
_atom_site_aniso_U_23
_atom_site_aniso_U_13
_atom_site_aniso_U_12
Fe1 0.0383(2) 0.03606(19) 0.03488(18) -0.00139(15) 0.00527(14) 0.00168(17)
N1 0.0480(15) 0.0464(13) 0.0466(13) -0.0134(10) 0.0051(12) 0.0023(11)
O1 0.0470(13) 0.0860(16) 0.0795(14) 0.0032(12) 0.0049(11) -0.0089(12)
C1 0.072(2) 0.0642(19) 0.0459(15) -0.0074(13) 0.0202(16) -0.0013(17)
O2 0.0650(14) 0.0531(11) 0.0616(12) 0.0033(10) -0.0019(11) 0.0136(10)
C2 0.0492(17) 0.0620(18) 0.0585(17) -0.0129(14) 0.0056(15) 0.0148(15)
C3 0.110(3) 0.0356(15) 0.065(2) -0.0053(13) 0.027(2) 0.0066(18)
C4 0.053(2) 0.076(2) 0.099(3) -0.049(2) 0.022(2) -0.0224(18)
C5 0.081(3) 0.080(2) 0.0455(16) -0.0225(16) -0.0089(17) 0.022(2)
C6 0.064(2) 0.0354(13) 0.0480(15) -0.0020(11) 0.0024(14) -0.0058(13)
C7 0.069(2) 0.0448(15) 0.0478(15) -0.0035(12) 0.0008(15) 0.0195(15)
C8 0.0467(17) 0.0664(18) 0.0439(14) -0.0093(13) 0.0082(13) 0.0088(15)
C9 0.0500(16) 0.0549(16) 0.0337(12) 0.0009(11) 0.0102(12) 0.0036(13)
C10 0.0525(17) 0.0408(13) 0.0352(12) -0.0036(11) 0.0032(12) -0.0028(13)
C11 0.0458(16) 0.0485(14) 0.0398(13) -0.0025(11) 0.0046(12) -0.0100(13)
C12 0.0451(15) 0.0458(14) 0.0374(13) -0.0010(10) 0.0099(12) -0.0066(12)
C13 0.0456(15) 0.0373(13) 0.0310(11) -0.0053(10) 0.0087(11) -0.0013(12)
C14 0.0483(17) 0.0435(14) 0.0443(14) 0.0015(11) 0.0130(13) -0.0075(13)
C15 0.0530(16) 0.0382(13) 0.0355(12) 0.0036(11) 0.0089(11) -0.0021(13)
C16 0.0500(18) 0.0388(13) 0.0412(13) 0.0044(10) 0.0074(13) 0.0004(12)
C17 0.0460(16) 0.0416(13) 0.0411(13) -0.0027(10) 0.0139(12) -0.0081(11)
C18 0.0443(16) 0.0379(12) 0.0346(12) -0.0081(10) 0.0055(12) 0.0002(12)

loop_
_atom_type_symbol
_atom_type_description
_atom_type_scat_dispersion_real
_atom_type_scat_dispersion_imag
_atom_type_scat_source
C C 0.0033 0.0016 'International Tables Vol C Tables 4.2.6.8 and 6.1.1.4'
H H 0.0000 0.0000 'International Tables Vol C Tables 4.2.6.8 and 6.1.1.4'
N N 0.0061 0.0033 'International Tables Vol C Tables 4.2.6.8 and 6.1.1.4'
O O 0.0106 0.0060 'International Tables Vol C Tables 4.2.6.8 and 6.1.1.4'
Fe Fe 0.3463 0.8444 'International Tables Vol C Tables 4.2.6.8 and 6.1.1.4'

loop_
_geom_angle_atom_site_label_1
_geom_angle_atom_site_label_2
_geom_angle_atom_site_label_3
_geom_angle
_geom_angle_site_symmetry_1
_geom_angle_site_symmetry_3
_geom_angle_publ_flag
C4 Fe1 C9 121.06(13) . . ?
C4 Fe1 C3 40.73(13) . . ?
C9 Fe1 C3 107.94(11) . . ?
C4 Fe1 C8 110.21(12) . . ?
C9 Fe1 C8 40.82(10) . . ?
C3 Fe1 C8 128.08(13) . . ?
C4 Fe1 C5 40.11(13) . . ?
C9 Fe1 C5 155.85(14) . . ?
C3 Fe1 C5 67.82(13) . . ?
C8 Fe1 C5 121.84(13) . . ?
C4 Fe1 C2 67.77(13) . . ?
C9 Fe1 C2 126.23(11) . . ?
C3 Fe1 C2 40.58(12) . . ?
C8 Fe1 C2 164.88(11) . . ?
C5 Fe1 C2 67.04(12) . . ?
C4 Fe1 C6 164.50(14) . . ?
C9 Fe1 C6 68.55(10) . . ?
C3 Fe1 C6 152.41(13) . . ?
C8 Fe1 C6 68.18(12) . . ?
C5 Fe1 C6 126.56(13) . . ?
C2 Fe1 C6 117.97(12) . . ?
C4 Fe1 C7 128.48(13) . . ?
C9 Fe1 C7 68.41(11) . . ?
C3 Fe1 C7 165.96(14) . . ?
C8 Fe1 C7 40.47(11) . . ?
C5 Fe1 C7 109.59(12) . . ?
C2 Fe1 C7 152.50(13) . . ?
C6 Fe1 C7 40.36(11) . . ?
C4 Fe1 C1 67.40(13) . . ?
C9 Fe1 C1 162.69(12) . . ?
C3 Fe1 C1 67.69(12) . . ?
C8 Fe1 C1 154.78(12) . . ?
C5 Fe1 C1 39.84(13) . . ?
C2 Fe1 C1 39.69(11) . . ?
C6 Fe1 C1 107.08(11) . . ?
C7 Fe1 C1 119.86(12) . . ?
C4 Fe1 C10 154.01(14) . . ?
C9 Fe1 C10 40.73(10) . . ?
C3 Fe1 C10 118.19(12) . . ?
C8 Fe1 C10 68.59(11) . . ?
C5 Fe1 C10 162.88(14) . . ?
C2 Fe1 C10 106.28(11) . . ?
C6 Fe1 C10 41.06(9) . . ?
C7 Fe1 C10 68.56(11) . . ?
C1 Fe1 C10 125.12(12) . . ?
O1 N1 O2 123.0(2) . . ?
O1 N1 C18 118.5(2) . . ?
O2 N1 C18 118.5(2) . . ?
C2 C1 C5 108.3(3) . . ?
C2 C1 Fe1 69.95(15) . . ?
C5 C1 Fe1 69.80(17) . . ?
C1 C2 C3 108.5(3) . . ?
C1 C2 Fe1 70.36(16) . . ?
C3 C2 Fe1 69.47(16) . . ?
C2 C3 C4 106.8(3) . . ?
C2 C3 Fe1 69.95(15) . . ?
C4 C3 Fe1 69.53(17) . . ?
C5 C4 C3 107.9(3) . . ?
C5 C4 Fe1 70.23(17) . . ?
C3 C4 Fe1 69.75(16) . . ?
C1 C5 C4 108.5(3) . . ?
C1 C5 Fe1 70.36(16) . . ?
C4 C5 Fe1 69.66(16) . . ?
C7 C6 C10 108.3(2) . . ?
C7 C6 Fe1 69.88(15) . . ?
C10 C6 Fe1 69.81(14) . . ?
C6 C7 C8 108.3(2) . . ?
C6 C7 Fe1 69.76(14) . . ?
C8 C7 Fe1 69.53(15) . . ?
C7 C8 C9 108.1(3) . . ?
C7 C8 Fe1 69.99(15) . . ?
C9 C8 Fe1 69.40(14) . . ?
C8 C9 C10 108.4(2) . . ?
C8 C9 Fe1 69.78(14) . . ?
C10 C9 Fe1 70.34(14) . . ?
C9 C10 C6 106.9(2) . . ?
C9 C10 C11 128.9(2) . . ?
C6 C10 C11 124.2(3) . . ?
C9 C10 Fe1 68.94(14) . . ?
C6 C10 Fe1 69.13(13) . . ?
C11 C10 Fe1 124.35(18) . . ?
C12 C11 C10 126.9(3) . . ?
C11 C12 C13 126.4(2) . . ?
C15 C13 C14 116.8(2) . . ?
C15 C13 C12 122.7(2) . . ?
C14 C13 C12 120.5(2) . . ?
C16 C14 C13 122.0(2) . . ?
C17 C15 C13 121.9(2) . . ?
C14 C16 C18 119.0(2) . . ?
C15 C17 C18 119.0(2) . . ?
C16 C18 C17 121.2(2) . . ?
C16 C18 N1 119.6(2) . . ?
C17 C18 N1 119.2(2) . . ?

loop_
_geom_bond_atom_site_label_1
_geom_bond_atom_site_label_2
_geom_bond_distance
_geom_bond_site_symmetry_2
_geom_bond_publ_flag
Fe1 C4 2.027(3) . ?
Fe1 C9 2.030(2) . ?
Fe1 C3 2.030(3) . ?
Fe1 C8 2.035(3) . ?
Fe1 C5 2.035(3) . ?
Fe1 C2 2.037(3) . ?
Fe1 C6 2.039(2) . ?
Fe1 C7 2.041(2) . ?
Fe1 C1 2.042(3) . ?
Fe1 C10 2.048(2) . ?
N1 O1 1.220(3) . ?
N1 O2 1.229(3) . ?
N1 C18 1.454(3) . ?
C1 C2 1.385(4) . ?
C1 C5 1.389(4) . ?
C2 C3 1.410(4) . ?
C3 C4 1.412(4) . ?
C4 C5 1.393(4) . ?
C6 C7 1.407(4) . ?
C6 C10 1.433(3) . ?
C7 C8 1.410(4) . ?
C8 C9 1.417(4) . ?
C9 C10 1.419(4) . ?
C10 C11 1.450(4) . ?
C11 C12 1.334(3) . ?
C12 C13 1.453(3) . ?
C13 C15 1.400(3) . ?
C13 C14 1.402(3) . ?
C14 C16 1.369(3) . ?
C15 C17 1.367(4) . ?
C16 C18 1.377(3) . ?
C17 C18 1.385(3) . ?

loop_
_geom_torsion_atom_site_label_1
_geom_torsion_atom_site_label_2
_geom_torsion_atom_site_label_3
_geom_torsion_atom_site_label_4
_geom_torsion
_geom_torsion_site_symmetry_1
_geom_torsion_site_symmetry_2
_geom_torsion_site_symmetry_3
_geom_torsion_site_symmetry_4
_geom_torsion_publ_flag
C4 Fe1 C1 C2 -82.0(2) . . . . ?
C9 Fe1 C1 C2 40.9(4) . . . . ?
C3 Fe1 C1 C2 -37.72(18) . . . . ?
C8 Fe1 C1 C2 -171.6(2) . . . . ?
C5 Fe1 C1 C2 -119.4(3) . . . . ?
C6 Fe1 C1 C2 113.45(18) . . . . ?
C7 Fe1 C1 C2 155.48(18) . . . . ?
C10 Fe1 C1 C2 71.9(2) . . . . ?
C4 Fe1 C1 C5 37.42(19) . . . . ?
C9 Fe1 C1 C5 160.3(3) . . . . ?
C3 Fe1 C1 C5 81.7(2) . . . . ?
C8 Fe1 C1 C5 -52.3(4) . . . . ?
C2 Fe1 C1 C5 119.4(3) . . . . ?
C6 Fe1 C1 C5 -127.2(2) . . . . ?
C7 Fe1 C1 C5 -85.1(2) . . . . ?
C10 Fe1 C1 C5 -168.74(18) . . . . ?
C5 C1 C2 C3 -0.3(3) . . . . ?
Fe1 C1 C2 C3 59.21(19) . . . . ?
C5 C1 C2 Fe1 -59.5(2) . . . . ?
C4 Fe1 C2 C1 80.9(2) . . . . ?
C9 Fe1 C2 C1 -166.03(17) . . . . ?
C3 Fe1 C2 C1 119.5(3) . . . . ?
C8 Fe1 C2 C1 166.2(4) . . . . ?
C5 Fe1 C2 C1 37.33(19) . . . . ?
C6 Fe1 C2 C1 -83.2(2) . . . . ?
C7 Fe1 C2 C1 -51.2(3) . . . . ?
C10 Fe1 C2 C1 -125.92(18) . . . . ?
C4 Fe1 C2 C3 -38.61(19) . . . . ?
C9 Fe1 C2 C3 74.4(2) . . . . ?
C8 Fe1 C2 C3 46.7(5) . . . . ?
C5 Fe1 C2 C3 -82.2(2) . . . . ?
C6 Fe1 C2 C3 157.30(17) . . . . ?
C7 Fe1 C2 C3 -170.7(2) . . . . ?
C1 Fe1 C2 C3 -119.5(3) . . . . ?
C10 Fe1 C2 C3 114.55(18) . . . . ?
C1 C2 C3 C4 0.3(3) . . . . ?
Fe1 C2 C3 C4 60.06(19) . . . . ?
C1 C2 C3 Fe1 -59.77(19) . . . . ?
C4 Fe1 C3 C2 117.7(3) . . . . ?
C9 Fe1 C3 C2 -125.23(17) . . . . ?
C8 Fe1 C3 C2 -166.04(15) . . . . ?
C5 Fe1 C3 C2 80.1(2) . . . . ?
C6 Fe1 C3 C2 -47.4(3) . . . . ?
C7 Fe1 C3 C2 162.2(4) . . . . ?
C1 Fe1 C3 C2 36.92(17) . . . . ?
C10 Fe1 C3 C2 -82.14(19) . . . . ?
C9 Fe1 C3 C4 117.1(2) . . . . ?
C8 Fe1 C3 C4 76.3(2) . . . . ?
C5 Fe1 C3 C4 -37.6(2) . . . . ?
C2 Fe1 C3 C4 -117.7(3) . . . . ?
C6 Fe1 C3 C4 -165.1(2) . . . . ?
C7 Fe1 C3 C4 44.5(5) . . . . ?
C1 Fe1 C3 C4 -80.8(2) . . . . ?
C10 Fe1 C3 C4 160.16(19) . . . . ?
C2 C3 C4 C5 -0.2(3) . . . . ?
Fe1 C3 C4 C5 60.1(2) . . . . ?
C2 C3 C4 Fe1 -60.33(19) . . . . ?
C9 Fe1 C4 C5 159.79(19) . . . . ?
C3 Fe1 C4 C5 -118.7(3) . . . . ?
C8 Fe1 C4 C5 115.8(2) . . . . ?
C2 Fe1 C4 C5 -80.3(2) . . . . ?
C6 Fe1 C4 C5 34.7(5) . . . . ?
C7 Fe1 C4 C5 73.8(2) . . . . ?
C1 Fe1 C4 C5 -37.18(19) . . . . ?
C10 Fe1 C4 C5 -161.8(2) . . . . ?
C9 Fe1 C4 C3 -81.5(2) . . . . ?
C8 Fe1 C4 C3 -125.43(19) . . . . ?
C5 Fe1 C4 C3 118.7(3) . . . . ?
C2 Fe1 C4 C3 38.48(18) . . . . ?
C6 Fe1 C4 C3 153.5(4) . . . . ?
C7 Fe1 C4 C3 -167.46(18) . . . . ?
C1 Fe1 C4 C3 81.6(2) . . . . ?
C10 Fe1 C4 C3 -43.1(4) . . . . ?
C2 C1 C5 C4 0.1(3) . . . . ?
Fe1 C1 C5 C4 -59.4(2) . . . . ?
C2 C1 C5 Fe1 59.57(19) . . . . ?
C3 C4 C5 C1 0.0(3) . . . . ?
Fe1 C4 C5 C1 59.9(2) . . . . ?
C3 C4 C5 Fe1 -59.8(2) . . . . ?
C4 Fe1 C5 C1 -119.5(3) . . . . ?
C9 Fe1 C5 C1 -165.8(2) . . . . ?
C3 Fe1 C5 C1 -81.3(2) . . . . ?
C8 Fe1 C5 C1 156.63(18) . . . . ?
C2 Fe1 C5 C1 -37.19(18) . . . . ?
C6 Fe1 C5 C1 71.5(2) . . . . ?
C7 Fe1 C5 C1 113.5(2) . . . . ?
C10 Fe1 C5 C1 32.9(5) . . . . ?
C9 Fe1 C5 C4 -46.3(4) . . . . ?
C3 Fe1 C5 C4 38.2(2) . . . . ?
C8 Fe1 C5 C4 -83.9(2) . . . . ?
C2 Fe1 C5 C4 82.3(2) . . . . ?
C6 Fe1 C5 C4 -169.08(19) . . . . ?
C7 Fe1 C5 C4 -127.1(2) . . . . ?
C1 Fe1 C5 C4 119.5(3) . . . . ?
C10 Fe1 C5 C4 152.3(4) . . . . ?
C4 Fe1 C6 C7 49.6(5) . . . . ?
C9 Fe1 C6 C7 -81.48(17) . . . . ?
C3 Fe1 C6 C7 -169.3(2) . . . . ?
C8 Fe1 C6 C7 -37.42(15) . . . . ?
C5 Fe1 C6 C7 76.8(2) . . . . ?
C2 Fe1 C6 C7 157.83(16) . . . . ?
C1 Fe1 C6 C7 116.27(17) . . . . ?
C10 Fe1 C6 C7 -119.4(2) . . . . ?
C4 Fe1 C6 C10 169.1(4) . . . . ?
C9 Fe1 C6 C10 37.95(16) . . . . ?
C3 Fe1 C6 C10 -49.9(3) . . . . ?
C8 Fe1 C6 C10 82.01(17) . . . . ?
C5 Fe1 C6 C10 -163.75(17) . . . . ?
C2 Fe1 C6 C10 -82.74(18) . . . . ?
C7 Fe1 C6 C10 119.4(2) . . . . ?
C1 Fe1 C6 C10 -124.30(17) . . . . ?
C10 C6 C7 C8 -0.4(3) . . . . ?
Fe1 C6 C7 C8 59.04(17) . . . . ?
C10 C6 C7 Fe1 -59.43(17) . . . . ?
C4 Fe1 C7 C6 -164.93(18) . . . . ?
C9 Fe1 C7 C6 81.85(17) . . . . ?
C3 Fe1 C7 C6 159.3(4) . . . . ?
C8 Fe1 C7 C6 119.6(2) . . . . ?
C5 Fe1 C7 C6 -123.89(19) . . . . ?
C2 Fe1 C7 C6 -46.2(3) . . . . ?
C1 Fe1 C7 C6 -81.24(19) . . . . ?
C10 Fe1 C7 C6 37.93(15) . . . . ?
C4 Fe1 C7 C8 75.4(2) . . . . ?
C9 Fe1 C7 C8 -37.80(15) . . . . ?
C3 Fe1 C7 C8 39.7(5) . . . . ?
C5 Fe1 C7 C8 116.46(19) . . . . ?
C2 Fe1 C7 C8 -165.9(2) . . . . ?
C6 Fe1 C7 C8 -119.6(2) . . . . ?
C1 Fe1 C7 C8 159.11(16) . . . . ?
C10 Fe1 C7 C8 -81.72(16) . . . . ?
C6 C7 C8 C9 0.0(3) . . . . ?
Fe1 C7 C8 C9 59.15(17) . . . . ?
C6 C7 C8 Fe1 -59.18(17) . . . . ?
C4 Fe1 C8 C7 -126.17(19) . . . . ?
C9 Fe1 C8 C7 119.3(2) . . . . ?
C3 Fe1 C8 C7 -168.65(18) . . . . ?
C5 Fe1 C8 C7 -83.1(2) . . . . ?
C2 Fe1 C8 C7 154.4(4) . . . . ?
C6 Fe1 C8 C7 37.32(15) . . . . ?
C1 Fe1 C8 C7 -46.5(3) . . . . ?
C10 Fe1 C8 C7 81.64(17) . . . . ?
C4 Fe1 C8 C9 114.51(19) . . . . ?
C3 Fe1 C8 C9 72.0(2) . . . . ?
C5 Fe1 C8 C9 157.56(18) . . . . ?
C2 Fe1 C8 C9 35.1(5) . . . . ?
C6 Fe1 C8 C9 -82.01(17) . . . . ?
C7 Fe1 C8 C9 -119.3(2) . . . . ?
C1 Fe1 C8 C9 -165.8(2) . . . . ?
C10 Fe1 C8 C9 -37.68(15) . . . . ?
C7 C8 C9 C10 0.4(3) . . . . ?
Fe1 C8 C9 C10 59.97(17) . . . . ?
C7 C8 C9 Fe1 -59.52(17) . . . . ?
C4 Fe1 C9 C8 -85.4(2) . . . . ?
C3 Fe1 C9 C8 -128.09(19) . . . . ?
C5 Fe1 C9 C8 -52.4(3) . . . . ?
C2 Fe1 C9 C8 -169.30(17) . . . . ?
C6 Fe1 C9 C8 81.02(18) . . . . ?
C7 Fe1 C9 C8 37.49(17) . . . . ?
C1 Fe1 C9 C8 159.5(3) . . . . ?
C10 Fe1 C9 C8 119.3(2) . . . . ?
C4 Fe1 C9 C10 155.34(17) . . . . ?
C3 Fe1 C9 C10 112.64(17) . . . . ?
C8 Fe1 C9 C10 -119.3(2) . . . . ?
C5 Fe1 C9 C10 -171.7(3) . . . . ?
C2 Fe1 C9 C10 71.43(19) . . . . ?
C6 Fe1 C9 C10 -38.25(15) . . . . ?
C7 Fe1 C9 C10 -81.78(17) . . . . ?
C1 Fe1 C9 C10 40.2(4) . . . . ?
C8 C9 C10 C6 -0.7(3) . . . . ?
Fe1 C9 C10 C6 58.94(16) . . . . ?
C8 C9 C10 C11 -177.4(2) . . . . ?
Fe1 C9 C10 C11 -117.8(3) . . . . ?
C8 C9 C10 Fe1 -59.62(17) . . . . ?
C7 C6 C10 C9 0.7(3) . . . . ?
Fe1 C6 C10 C9 -58.82(16) . . . . ?
C7 C6 C10 C11 177.6(2) . . . . ?
Fe1 C6 C10 C11 118.1(2) . . . . ?
C7 C6 C10 Fe1 59.48(17) . . . . ?
C4 Fe1 C10 C9 -54.7(3) . . . . ?
C3 Fe1 C10 C9 -85.02(19) . . . . ?
C8 Fe1 C10 C9 37.77(15) . . . . ?
C5 Fe1 C10 C9 168.4(4) . . . . ?
C2 Fe1 C10 C9 -127.19(16) . . . . ?
C6 Fe1 C10 C9 118.7(2) . . . . ?
C7 Fe1 C10 C9 81.39(17) . . . . ?
C1 Fe1 C10 C9 -166.42(15) . . . . ?
C4 Fe1 C10 C6 -173.4(2) . . . . ?
C9 Fe1 C10 C6 -118.7(2) . . . . ?
C3 Fe1 C10 C6 156.29(18) . . . . ?
C8 Fe1 C10 C6 -80.92(18) . . . . ?
C5 Fe1 C10 C6 49.8(5) . . . . ?
C2 Fe1 C10 C6 114.12(18) . . . . ?
C7 Fe1 C10 C6 -37.30(17) . . . . ?
C1 Fe1 C10 C6 74.9(2) . . . . ?
C4 Fe1 C10 C11 68.8(4) . . . . ?
C9 Fe1 C10 C11 123.4(3) . . . . ?
C3 Fe1 C10 C11 38.4(3) . . . . ?
C8 Fe1 C10 C11 161.2(2) . . . . ?
C5 Fe1 C10 C11 -68.1(5) . . . . ?
C2 Fe1 C10 C11 -3.8(2) . . . . ?
C6 Fe1 C10 C11 -117.9(3) . . . . ?
C7 Fe1 C10 C11 -155.2(2) . . . . ?
C1 Fe1 C10 C11 -43.0(3) . . . . ?
C9 C10 C11 C12 -4.2(4) . . . . ?
C6 C10 C11 C12 179.6(2) . . . . ?
Fe1 C10 C11 C12 -93.7(3) . . . . ?
C10 C11 C12 C13 -177.7(2) . . . . ?
C11 C12 C13 C15 2.7(4) . . . . ?
C11 C12 C13 C14 -179.0(2) . . . . ?
C15 C13 C14 C16 0.4(4) . . . . ?
C12 C13 C14 C16 -177.9(2) . . . . ?
C14 C13 C15 C17 0.1(3) . . . . ?
C12 C13 C15 C17 178.3(2) . . . . ?
C13 C14 C16 C18 -0.9(4) . . . . ?
C13 C15 C17 C18 -0.1(4) . . . . ?
C14 C16 C18 C17 0.8(3) . . . . ?
C14 C16 C18 N1 178.6(2) . . . . ?
C15 C17 C18 C16 -0.3(3) . . . . ?
C15 C17 C18 N1 -178.1(2) . . . . ?
O1 N1 C18 C16 176.7(2) . . . . ?
O2 N1 C18 C16 -3.8(3) . . . . ?
O1 N1 C18 C17 -5.5(3) . . . . ?
O2 N1 C18 C17 174.0(2) . . . . ?
